data_1527477
loop_
_publ_author_name
'Haije, W.G.'
'de Boer, F.R.'
'Spijkerman, J.'
'Bakker, K.'
'Buschow, K.H.J.'

_publ_section_title
;
 Magnetic structures of rare earth compounds of the type R Fe10 V2
;
_journal_name_full 'Journal of the Less-Common Metals'
_journal_page_first 285
_journal_page_last 295
_journal_volume 162
_journal_year 1990
_chemical_formula_sum 'Fe10 V2 Y'
_chemical_name_systematic 'Y Fe10 V2'
_space_group_IT_number 139
_symmetry_space_group_name_Hall '-I 4 2'
_symmetry_space_group_name_H-M 'I 4/m m m'
_cell_angle_alpha 90
_cell_angle_beta 90
_cell_angle_gamma 90
_cell_formula_units_Z 2
_cell_length_a 8.483
_cell_length_b 8.483
_cell_length_c 4.764
_cell_volume 342.824
_citation_journal_id_ASTM JCOMAH
_cod_data_source_file Haije_JCOMAH_1990_426.cif
_cod_data_source_block Fe10V2Y1
_cod_original_cell_volume 342.8235
_cod_original_formula_sum 'Fe10 V2 Y1'
_cod_database_code 1527477

loop_
_symmetry_equiv_pos_as_xyz
x,y,z
-y,x,z
-x,-y,z
y,-x,z
x,-y,-z
y,x,-z
-x,y,-z
-y,-x,-z
-x,-y,-z
y,-x,-z
x,y,-z
-y,x,-z
-x,y,z
-y,-x,z
x,-y,z
y,x,z
x+1/2,y+1/2,z+1/2
-y+1/2,x+1/2,z+1/2
-x+1/2,-y+1/2,z+1/2
y+1/2,-x+1/2,z+1/2
x+1/2,-y+1/2,-z+1/2
y+1/2,x+1/2,-z+1/2
-x+1/2,y+1/2,-z+1/2
-y+1/2,-x+1/2,-z+1/2
-x+1/2,-y+1/2,-z+1/2
y+1/2,-x+1/2,-z+1/2
x+1/2,y+1/2,-z+1/2
-y+1/2,x+1/2,-z+1/2
-x+1/2,y+1/2,z+1/2
-y+1/2,-x+1/2,z+1/2
x+1/2,-y+1/2,z+1/2
y+1/2,x+1/2,z+1/2

loop_
_atom_site_label
_atom_site_type_symbol
_atom_site_fract_x
_atom_site_fract_y
_atom_site_fract_z
_atom_site_occupancy
_atom_site_U_iso_or_equiv
Y1 Y 0 0 0 1 0.0
Fe1 Fe 0.25 0.25 0.25 1 0.0
V3 V 0.3574 0 0 0.5 0.0
Fe2 Fe 0.2783 0.5 0 1 0.0
Fe3 Fe 0.3574 0 0 0.5 0.0
